data_7014332
loop_
_publ_author_name
'Milanov, Andrian P.'
'Seidel, R\"udiger W'
'Barreca, Davide'
'Gasparotto, Alberto'
'Winter, Manuela'
'Feydt, J\"urgen'
'Irsen, Stephan'
'Becker, Hans-Werner'
'Devi, Anjana'

_publ_section_title
;
 Malonate complexes of dysprosium: synthesis, characterization and
 application for LI-MOCVD of dysprosium containing thin films.
;
_journal_issue 1
_journal_name_full 'Dalton transactions (Cambridge, England : 2003)'
_journal_page_first 62
_journal_page_last 78
_journal_paper_doi 10.1039/c0dt00455c
_journal_volume 40
_journal_year 2011
_chemical_formula_sum 'C31 H41 Dy N2 O12'
_chemical_formula_weight 796.16
_chemical_name_systematic
;
?
;
_space_group_IT_number 14
_symmetry_cell_setting monoclinic
_symmetry_space_group_name_Hall '-P 2ybc'
_symmetry_space_group_name_H-M 'P 1 21/c 1'
_atom_sites_solution_hydrogens geom
_atom_sites_solution_primary direct
_atom_sites_solution_secondary difmap
_audit_creation_method SHELXL-97
_cell_angle_alpha 90.00
_cell_angle_beta 95.412(3)
_cell_angle_gamma 90.00
_cell_formula_units_Z 4
_cell_length_a 11.0467(3)
_cell_length_b 23.9085(7)
_cell_length_c 12.9670(4)
_cell_measurement_reflns_used 7306
_cell_measurement_temperature 200(2)
_cell_measurement_theta_max 28.611
_cell_measurement_theta_min 2.553
_cell_volume 3409.45(17)
_computing_cell_refinement 'CrysAlis RED 171_33_34d, Oxford Diffraction'
_computing_data_collection 'CrysAlis CCD 171_33_34d, Oxford Diffraction'
_computing_data_reduction 'CrysAlis RED 171_33_34d, Oxford Diffraction'
_computing_molecular_graphics SHELXL-97
_computing_publication_material SHELXL-97
_computing_structure_refinement 'SHELXL-97 (Sheldrick, 1997)'
_computing_structure_solution 'SHELXS-97 (Sheldrick, 1990)'
_diffrn_ambient_temperature 200(2)
_diffrn_measured_fraction_theta_full 0.998
_diffrn_measured_fraction_theta_max 0.998
_diffrn_measurement_device_type 'Sapphire2-CCD, Oxford Diffraction'
_diffrn_measurement_method '460 images at 1.0 deg. in \w and 40 sec.'
_diffrn_radiation_monochromator graphite
_diffrn_radiation_source 'Enhance (Mo) X-ray Source'
_diffrn_radiation_type MoK\a
_diffrn_radiation_wavelength 0.71073
_diffrn_reflns_av_R_equivalents 0.0486
_diffrn_reflns_av_sigmaI/netI 0.0761
_diffrn_reflns_limit_h_max 13
_diffrn_reflns_limit_h_min -13
_diffrn_reflns_limit_k_max 28
_diffrn_reflns_limit_k_min -27
_diffrn_reflns_limit_l_max 15
_diffrn_reflns_limit_l_min -15
_diffrn_reflns_number 23807
_diffrn_reflns_theta_full 25.00
_diffrn_reflns_theta_max 25.00
_diffrn_reflns_theta_min 3.06
_exptl_absorpt_coefficient_mu 2.254
_exptl_absorpt_correction_T_max 0.870
_exptl_absorpt_correction_T_min 0.650
_exptl_absorpt_correction_type empirical
_exptl_absorpt_process_details abspack
_exptl_crystal_colour colourless
_exptl_crystal_density_diffrn 1.551
_exptl_crystal_density_method 'not measured'
_exptl_crystal_description prism
_exptl_crystal_F_000 1612
_exptl_crystal_size_max 0.26
_exptl_crystal_size_mid 0.16
_exptl_crystal_size_min 0.06
_refine_diff_density_max 0.671
_refine_diff_density_min -0.497
_refine_diff_density_rms 0.077
_refine_ls_extinction_method none
_refine_ls_goodness_of_fit_ref 0.804
_refine_ls_hydrogen_treatment constr
_refine_ls_matrix_type full
_refine_ls_number_parameters 410
_refine_ls_number_reflns 5994
_refine_ls_number_restraints 0
_refine_ls_restrained_S_all 0.804
_refine_ls_R_factor_all 0.0512
_refine_ls_R_factor_gt 0.0269
_refine_ls_shift/su_max 0.001
_refine_ls_shift/su_mean 0.000
_refine_ls_structure_factor_coef Fsqd
_refine_ls_weighting_details 'calc w=1/[\s^2^(Fo^2^)+(0.0165P)^2^+0.0000P] where P=(Fo^2^+2Fc^2^)/3'
_refine_ls_weighting_scheme calc
_refine_ls_wR_factor_gt 0.0432
_refine_ls_wR_factor_ref 0.0451
_reflns_number_gt 4012
_reflns_number_total 5994
_reflns_threshold_expression >2sigma(I)
_cod_data_source_file C0DT00455C.TXT
_cod_data_source_block cvd301a
_cod_original_sg_symbol_H-M P2(1)/c
_cod_database_code 7014332

loop_
_symmetry_equiv_pos_as_xyz
'x, y, z'
'-x, y+1/2, -z+1/2'
'-x, -y, -z'
'x, -y-1/2, z-1/2'

loop_
_atom_site_label
_atom_site_type_symbol
_atom_site_fract_x
_atom_site_fract_y
_atom_site_fract_z
_atom_site_U_iso_or_equiv
_atom_site_adp_type
_atom_site_occupancy
_atom_site_symmetry_multiplicity
_atom_site_calc_flag
_atom_site_refinement_flags
_atom_site_disorder_assembly
_atom_site_disorder_group
Dy1 Dy 0.337665(17) 0.387727(7) 0.774323(13) 0.02975(6) Uani 1 1 d . . .
N1 N 0.5278(2) 0.38422(13) 0.90716(19) 0.0321(7) Uani 1 1 d . . .
O1 O 0.1446(2) 0.35472(9) 0.72817(18) 0.0382(6) Uiso 1 1 d . . .
C1 C 0.0590(3) 0.37214(14) 0.6675(3) 0.0364(10) Uiso 1 1 d . . .
N2 N 0.4749(3) 0.47519(11) 0.7856(2) 0.0302(8) Uani 1 1 d . . .
O2 O 0.2795(2) 0.42428(9) 0.60926(17) 0.0361(6) Uani 1 1 d . . .
O3 O 0.1665(2) 0.46258(11) 0.47397(19) 0.0487(7) Uani 1 1 d . . .
O4 O -0.0560(2) 0.35447(11) 0.6804(2) 0.0530(8) Uani 1 1 d . . .
O5 O 0.2589(2) 0.37568(9) 0.93329(16) 0.0343(6) Uani 1 1 d . . .
O6 O 0.2267(2) 0.46733(9) 0.80771(18) 0.0368(6) Uani 1 1 d . . .
O7 O 0.0676(2) 0.52131(10) 0.83408(19) 0.0422(7) Uani 1 1 d . . .
O8 O 0.1040(2) 0.36015(10) 1.0302(2) 0.0497(7) Uani 1 1 d . . .
O9 O 0.4863(2) 0.35540(9) 0.67174(17) 0.0351(6) Uani 1 1 d . . .
O10 O 0.3547(2) 0.29173(10) 0.80170(18) 0.0443(7) Uani 1 1 d . A .
O12 O 0.6006(2) 0.30360(10) 0.5735(2) 0.0481(7) Uani 1 1 d . . .
C2 C 0.0661(3) 0.40845(15) 0.5835(3) 0.0395(10) Uani 1 1 d . . .
H2 H -0.0059 0.4183 0.5415 0.047 Uiso 1 1 calc R . .
C3 C 0.1777(4) 0.43043(15) 0.5607(3) 0.0361(10) Uani 1 1 d . . .
C4 C 0.1597(3) 0.39175(16) 0.9622(2) 0.0327(8) Uani 1 1 d . . .
C6 C 0.1362(4) 0.47478(15) 0.8563(3) 0.0348(9) Uani 1 1 d . . .
C7 C 0.5230(3) 0.30757(16) 0.6483(3) 0.0365(10) Uani 1 1 d . . .
C8 C 0.4928(4) 0.25627(15) 0.6888(3) 0.0495(12) Uani 1 1 d . A .
H8 H 0.5286 0.2230 0.6653 0.059 Uiso 1 1 calc R . .
C31 C 0.2734(4) 0.48893(18) 0.4429(3) 0.0568(12) Uani 1 1 d . . .
H31A H 0.3392 0.4610 0.4398 0.068 Uiso 1 1 calc R . .
H31B H 0.3018 0.5183 0.4934 0.068 Uiso 1 1 calc R . .
C32 C 0.2423(4) 0.51432(16) 0.3383(3) 0.0565(12) Uani 1 1 d . . .
H32A H 0.2179 0.4848 0.2882 0.085 Uiso 1 1 calc R . .
H32B H 0.3135 0.5340 0.3166 0.085 Uiso 1 1 calc R . .
H32C H 0.1752 0.5409 0.3416 0.085 Uiso 1 1 calc R . .
C5 C 0.0959(3) 0.44097(15) 0.9334(3) 0.0387(10) Uani 1 1 d . . .
H35 H 0.0258 0.4511 0.9663 0.046 Uiso 1 1 calc R . .
C41 C -0.0688(4) 0.3215(2) 0.7724(3) 0.0760(16) Uani 1 1 d . . .
H41A H -0.0033 0.2931 0.7805 0.091 Uiso 1 1 calc R . .
H41B H -0.0603 0.3461 0.8341 0.091 Uiso 1 1 calc R . .
C42 C -0.1785(6) 0.2956(3) 0.7664(4) 0.143(3) Uani 1 1 d . . .
H42A H -0.2429 0.3237 0.7686 0.214 Uiso 1 1 calc R . .
H42B H -0.1811 0.2699 0.8250 0.214 Uiso 1 1 calc R . .
H42C H -0.1908 0.2746 0.7014 0.214 Uiso 1 1 calc R . .
C71 C 0.0997(4) 0.55378(16) 0.7473(3) 0.0571(12) Uani 1 1 d . . .
H71A H 0.0925 0.5306 0.6838 0.069 Uiso 1 1 calc R . .
H71B H 0.1849 0.5669 0.7599 0.069 Uiso 1 1 calc R . .
C72 C 0.0160(4) 0.60243(16) 0.7343(3) 0.0603(12) Uani 1 1 d . . .
H72A H -0.0676 0.5891 0.7185 0.090 Uiso 1 1 calc R . .
H72B H 0.0388 0.6259 0.6772 0.090 Uiso 1 1 calc R . .
H72C H 0.0216 0.6244 0.7984 0.090 Uiso 1 1 calc R . .
C81 C 0.1548(4) 0.30555(17) 1.0542(3) 0.0625(13) Uani 1 1 d . . .
H81A H 0.2060 0.2939 0.9993 0.075 Uiso 1 1 calc R . .
H81B H 0.2068 0.3070 1.1206 0.075 Uiso 1 1 calc R . .
C82 C 0.0592(5) 0.2658(2) 1.0616(5) 0.135(3) Uani 1 1 d . . .
H82A H -0.0032 0.2821 1.1015 0.202 Uiso 1 1 calc R . .
H82B H 0.0922 0.2320 1.0965 0.202 Uiso 1 1 calc R . .
H82C H 0.0230 0.2562 0.9920 0.202 Uiso 1 1 calc R . .
C111 C 0.5639(4) 0.33672(15) 0.9558(3) 0.0386(10) Uani 1 1 d . . .
H111 H 0.5093 0.3059 0.9523 0.046 Uiso 1 1 calc R . .
C112 C 0.6759(4) 0.33028(16) 1.0105(3) 0.0478(11) Uani 1 1 d . . .
H112 H 0.6980 0.2958 1.0435 0.057 Uiso 1 1 calc R . .
C113 C 0.7548(4) 0.37442(16) 1.0165(3) 0.0512(12) Uani 1 1 d . . .
H113 H 0.8333 0.3707 1.0526 0.061 Uiso 1 1 calc R . .
C114 C 0.7195(4) 0.42446(15) 0.9698(3) 0.0434(10) Uani 1 1 d . . .
H114 H 0.7726 0.4558 0.9742 0.052 Uiso 1 1 calc R . .
C115 C 0.6050(3) 0.42799(15) 0.9164(3) 0.0331(9) Uani 1 1 d . . .
C121 C 0.6448(4) 0.35473(15) 0.5315(3) 0.0472(11) Uani 1 1 d . . .
H12A H 0.6920 0.3764 0.5866 0.057 Uiso 1 1 calc R . .
H12B H 0.5757 0.3780 0.5022 0.057 Uiso 1 1 calc R . .
C122 C 0.7238(4) 0.33900(18) 0.4487(3) 0.0610(13) Uani 1 1 d . . .
H12C H 0.7935 0.3173 0.4792 0.092 Uiso 1 1 calc R . .
H12D H 0.7528 0.3730 0.4166 0.092 Uiso 1 1 calc R . .
H12E H 0.6768 0.3164 0.3961 0.092 Uiso 1 1 calc R . .
C211 C 0.4384(3) 0.52124(15) 0.7331(3) 0.0369(10) Uani 1 1 d . . .
H211 H 0.3770 0.5177 0.6770 0.044 Uiso 1 1 calc R . .
C212 C 0.4857(3) 0.57363(14) 0.7566(3) 0.0415(10) Uani 1 1 d . . .
H212 H 0.4595 0.6052 0.7160 0.050 Uiso 1 1 calc R . .
C213 C 0.5710(4) 0.57924(15) 0.8393(3) 0.0458(11) Uani 1 1 d . . .
H213 H 0.6030 0.6150 0.8588 0.055 Uiso 1 1 calc R . .
C214 C 0.6100(3) 0.53223(14) 0.8941(3) 0.0384(10) Uani 1 1 d . . .
H214 H 0.6690 0.5352 0.9521 0.046 Uiso 1 1 calc R . .
C215 C 0.5623(3) 0.48063(14) 0.8639(3) 0.0290(9) Uani 1 1 d . . .
C9 C 0.4117(4) 0.25315(16) 0.7622(3) 0.0492(12) Uani 1 1 d . . .
O11 O 0.3718(6) 0.19972(19) 0.7759(6) 0.033(2) Uiso 0.494(13) 1 d P A 1
C11 C 0.2713(13) 0.1895(4) 0.8407(9) 0.063(3) Uiso 0.494(13) 1 d P A 1
H11A H 0.2116 0.2205 0.8321 0.076 Uiso 0.494(13) 1 calc PR A 1
H11B H 0.2291 0.1542 0.8194 0.076 Uiso 0.494(13) 1 calc PR A 1
C12 C 0.3207(12) 0.1858(5) 0.9476(11) 0.091(5) Uiso 0.494(13) 1 d P A 1
H12F H 0.3758 0.1537 0.9563 0.136 Uiso 0.494(13) 1 calc PR A 1
H12G H 0.2543 0.1811 0.9919 0.136 Uiso 0.494(13) 1 calc PR A 1
H12H H 0.3656 0.2201 0.9671 0.136 Uiso 0.494(13) 1 calc PR A 1
O119 O 0.4200(7) 0.20075(19) 0.8196(6) 0.036(2) Uiso 0.506(13) 1 d P A 2
C119 C 0.3401(9) 0.1927(4) 0.8976(9) 0.049(3) Uiso 0.506(13) 1 d P A 2
H11C H 0.3459 0.2257 0.9439 0.059 Uiso 0.506(13) 1 calc PR A 2
H11D H 0.3683 0.1598 0.9396 0.059 Uiso 0.506(13) 1 calc PR A 2
C129 C 0.2152(14) 0.1844(5) 0.8610(11) 0.104(5) Uiso 0.506(13) 1 d P A 2
H12I H 0.1799 0.2199 0.8353 0.155 Uiso 0.506(13) 1 calc PR A 2
H12J H 0.1707 0.1708 0.9179 0.155 Uiso 0.506(13) 1 calc PR A 2
H12K H 0.2094 0.1569 0.8048 0.155 Uiso 0.506(13) 1 calc PR A 2

loop_
_atom_site_aniso_label
_atom_site_aniso_U_11
_atom_site_aniso_U_22
_atom_site_aniso_U_33
_atom_site_aniso_U_23
_atom_site_aniso_U_13
_atom_site_aniso_U_12
Dy1 0.03257(9) 0.02317(9) 0.03505(9) -0.00198(10) 0.01121(7) -0.00035(11)
N1 0.0367(17) 0.0269(17) 0.0342(16) 0.0039(16) 0.0119(14) 0.0015(17)
N2 0.0331(19) 0.0258(18) 0.0326(18) 0.0025(14) 0.0081(16) -0.0039(15)
O2 0.0359(16) 0.0380(15) 0.0355(15) 0.0010(12) 0.0091(13) -0.0016(13)
O3 0.0412(18) 0.0659(19) 0.0405(16) 0.0213(14) 0.0116(14) -0.0056(15)
O4 0.0393(17) 0.067(2) 0.0536(17) 0.0101(15) 0.0082(15) -0.0163(15)
O5 0.0347(15) 0.0334(16) 0.0360(14) -0.0020(11) 0.0098(12) 0.0022(12)
O6 0.0385(17) 0.0281(15) 0.0461(16) 0.0020(12) 0.0171(14) 0.0049(13)
O7 0.0452(17) 0.0330(15) 0.0508(17) 0.0069(13) 0.0165(14) 0.0127(13)
O8 0.0568(19) 0.0322(16) 0.0652(18) 0.0126(13) 0.0326(16) 0.0066(14)
O9 0.0380(16) 0.0267(14) 0.0432(15) 0.0001(12) 0.0182(13) 0.0004(12)
O10 0.0536(19) 0.0231(14) 0.0611(19) -0.0020(12) 0.0308(16) 0.0011(14)
O12 0.0564(19) 0.0395(17) 0.0541(17) 0.0007(13) 0.0342(16) 0.0064(14)
C2 0.034(2) 0.049(3) 0.036(2) 0.0048(18) 0.0027(19) 0.000(2)
C3 0.045(3) 0.035(2) 0.030(2) -0.0040(18) 0.011(2) 0.000(2)
C4 0.038(2) 0.034(2) 0.0268(19) -0.009(2) 0.0077(17) -0.005(2)
C6 0.035(2) 0.029(2) 0.041(2) -0.0043(19) 0.007(2) -0.002(2)
C7 0.031(2) 0.035(2) 0.045(2) -0.011(2) 0.013(2) 0.002(2)
C8 0.066(3) 0.021(2) 0.068(3) -0.005(2) 0.042(3) 0.005(2)
C31 0.052(3) 0.062(3) 0.059(3) 0.018(2) 0.019(3) -0.006(2)
C32 0.071(3) 0.057(3) 0.045(3) 0.012(2) 0.024(2) -0.006(2)
C5 0.036(2) 0.032(2) 0.051(3) -0.011(2) 0.018(2) 0.003(2)
C41 0.065(4) 0.101(4) 0.063(3) 0.018(3) 0.013(3) -0.042(3)
C42 0.156(7) 0.193(7) 0.076(4) 0.050(4) -0.007(4) -0.096(6)
C71 0.071(3) 0.042(3) 0.062(3) 0.011(2) 0.021(3) 0.020(2)
C72 0.075(3) 0.047(3) 0.059(3) 0.006(2) 0.009(2) 0.014(3)
C81 0.068(3) 0.044(3) 0.080(3) 0.026(2) 0.029(3) 0.014(3)
C82 0.119(6) 0.041(3) 0.243(8) 0.040(4) 0.011(5) -0.009(4)
C111 0.048(3) 0.029(2) 0.040(2) 0.0023(19) 0.015(2) 0.000(2)
C112 0.057(3) 0.039(3) 0.047(3) 0.013(2) 0.000(2) 0.008(2)
C113 0.047(3) 0.049(3) 0.056(3) 0.006(2) -0.005(2) 0.001(2)
C114 0.044(3) 0.032(2) 0.053(3) 0.003(2) -0.002(2) -0.006(2)
C115 0.040(2) 0.028(2) 0.032(2) 0.0000(17) 0.009(2) -0.0002(19)
C121 0.053(3) 0.041(3) 0.051(3) 0.007(2) 0.023(2) -0.002(2)
C122 0.059(3) 0.071(3) 0.059(3) 0.015(2) 0.033(3) 0.013(3)
C211 0.037(2) 0.032(2) 0.041(2) 0.0071(19) 0.002(2) -0.001(2)
C212 0.046(3) 0.023(2) 0.055(3) 0.0077(19) 0.007(2) -0.001(2)
C213 0.058(3) 0.023(2) 0.058(3) -0.003(2) 0.012(2) -0.008(2)
C214 0.048(3) 0.030(2) 0.037(2) -0.0021(18) 0.002(2) -0.005(2)
C215 0.031(2) 0.024(2) 0.034(2) 0.0005(17) 0.0147(19) -0.0021(17)
C9 0.061(3) 0.015(2) 0.076(3) -0.002(2) 0.030(3) -0.005(2)

loop_
_atom_type_symbol
_atom_type_description
_atom_type_scat_dispersion_real
_atom_type_scat_dispersion_imag
_atom_type_scat_source
C C 0.0033 0.0016 'International Tables Vol C Tables 4.2.6.8 and 6.1.1.4'
H H 0.0000 0.0000 'International Tables Vol C Tables 4.2.6.8 and 6.1.1.4'
N N 0.0061 0.0033 'International Tables Vol C Tables 4.2.6.8 and 6.1.1.4'
O O 0.0106 0.0060 'International Tables Vol C Tables 4.2.6.8 and 6.1.1.4'
Dy Dy -0.1892 4.4098 'International Tables Vol C Tables 4.2.6.8 and 6.1.1.4'

loop_
_geom_angle_atom_site_label_1
_geom_angle_atom_site_label_2
_geom_angle_atom_site_label_3
_geom_angle
_geom_angle_site_symmetry_1
_geom_angle_site_symmetry_3
_geom_angle_publ_flag
O1 Dy1 O6 80.63(8) . . ?
O1 Dy1 O10 76.16(8) . . ?
O6 Dy1 O10 144.56(9) . . ?
O1 Dy1 O5 76.88(8) . . ?
O6 Dy1 O5 71.89(8) . . ?
O10 Dy1 O5 76.98(8) . . ?
O1 Dy1 O9 114.97(8) . . ?
O6 Dy1 O9 141.84(8) . . ?
O10 Dy1 O9 73.15(8) . . ?
O5 Dy1 O9 143.41(8) . . ?
O1 Dy1 O2 73.92(8) . . ?
O6 Dy1 O2 76.19(8) . . ?
O10 Dy1 O2 121.20(8) . . ?
O5 Dy1 O2 139.52(8) . . ?
O9 Dy1 O2 75.56(8) . . ?
O1 Dy1 N2 144.97(8) . . ?
O6 Dy1 N2 69.12(9) . . ?
O10 Dy1 N2 138.79(9) . . ?
O5 Dy1 N2 108.47(8) . . ?
O9 Dy1 N2 81.93(8) . . ?
O2 Dy1 N2 81.86(8) . . ?
O1 Dy1 N1 146.75(9) . . ?
O6 Dy1 N1 108.14(9) . . ?
O10 Dy1 N1 79.50(9) . . ?
O5 Dy1 N1 75.81(8) . . ?
O9 Dy1 N1 78.38(8) . . ?
O2 Dy1 N1 138.98(8) . . ?
N2 Dy1 N1 63.43(9) . . ?
C111 N1 C115 117.3(3) . . ?
C111 N1 Dy1 121.8(2) . . ?
C115 N1 Dy1 120.0(2) . . ?
C1 O1 Dy1 132.9(2) . . ?
O1 C1 O4 118.7(3) . . ?
O1 C1 C2 127.2(4) . . ?
O4 C1 C2 114.1(3) . . ?
C211 N2 C215 117.9(3) . . ?
C211 N2 Dy1 119.4(2) . . ?
C215 N2 Dy1 120.0(2) . . ?
C3 O2 Dy1 131.5(2) . . ?
C3 O3 C31 118.0(3) . . ?
C1 O4 C41 115.7(3) . . ?
C4 O5 Dy1 129.7(2) . . ?
C6 O6 Dy1 132.4(2) . . ?
C6 O7 C71 115.6(3) . . ?
C4 O8 C81 117.0(3) . . ?
C7 O9 Dy1 134.1(2) . . ?
C9 O10 Dy1 134.4(3) . . ?
C7 O12 C121 118.0(3) . . ?
C3 C2 C1 120.8(4) . . ?
C3 C2 H2 119.6 . . ?
C1 C2 H2 119.6 . . ?
O2 C3 O3 119.5(4) . . ?
O2 C3 C2 128.5(4) . . ?
O3 C3 C2 112.0(3) . . ?
O5 C4 O8 119.3(3) . . ?
O5 C4 C5 127.5(4) . . ?
O8 C4 C5 113.2(3) . . ?
O6 C6 O7 117.9(3) . . ?
O6 C6 C5 127.4(4) . . ?
O7 C6 C5 114.7(4) . . ?
O9 C7 O12 118.4(3) . . ?
O9 C7 C8 128.1(4) . . ?
O12 C7 C8 113.5(3) . . ?
C9 C8 C7 120.5(4) . . ?
C9 C8 H8 119.8 . . ?
C7 C8 H8 119.8 . . ?
O3 C31 C32 108.0(3) . . ?
O3 C31 H31A 110.1 . . ?
C32 C31 H31A 110.1 . . ?
O3 C31 H31B 110.1 . . ?
C32 C31 H31B 110.1 . . ?
H31A C31 H31B 108.4 . . ?
C31 C32 H32A 109.5 . . ?
C31 C32 H32B 109.5 . . ?
H32A C32 H32B 109.5 . . ?
C31 C32 H32C 109.5 . . ?
H32A C32 H32C 109.5 . . ?
H32B C32 H32C 109.5 . . ?
C6 C5 C4 119.5(4) . . ?
C6 C5 H35 120.3 . . ?
C4 C5 H35 120.3 . . ?
C42 C41 O4 110.9(4) . . ?
C42 C41 H41A 109.5 . . ?
O4 C41 H41A 109.5 . . ?
C42 C41 H41B 109.5 . . ?
O4 C41 H41B 109.5 . . ?
H41A C41 H41B 108.0 . . ?
C41 C42 H42A 109.5 . . ?
C41 C42 H42B 109.5 . . ?
H42A C42 H42B 109.5 . . ?
C41 C42 H42C 109.5 . . ?
H42A C42 H42C 109.5 . . ?
H42B C42 H42C 109.5 . . ?
O7 C71 C72 108.3(3) . . ?
O7 C71 H71A 110.0 . . ?
C72 C71 H71A 110.0 . . ?
O7 C71 H71B 110.0 . . ?
C72 C71 H71B 110.0 . . ?
H71A C71 H71B 108.4 . . ?
C71 C72 H72A 109.5 . . ?
C71 C72 H72B 109.5 . . ?
H72A C72 H72B 109.5 . . ?
C71 C72 H72C 109.5 . . ?
H72A C72 H72C 109.5 . . ?
H72B C72 H72C 109.5 . . ?
C82 C81 O8 109.9(4) . . ?
C82 C81 H81A 109.7 . . ?
O8 C81 H81A 109.7 . . ?
C82 C81 H81B 109.7 . . ?
O8 C81 H81B 109.7 . . ?
H81A C81 H81B 108.2 . . ?
C81 C82 H82A 109.5 . . ?
C81 C82 H82B 109.5 . . ?
H82A C82 H82B 109.5 . . ?
C81 C82 H82C 109.5 . . ?
H82A C82 H82C 109.5 . . ?
H82B C82 H82C 109.5 . . ?
N1 C111 C112 123.4(4) . . ?
N1 C111 H111 118.3 . . ?
C112 C111 H111 118.3 . . ?
C113 C112 C111 118.7(4) . . ?
C113 C112 H112 120.6 . . ?
C111 C112 H112 120.6 . . ?
C112 C113 C114 119.5(4) . . ?
C112 C113 H113 120.3 . . ?
C114 C113 H113 120.3 . . ?
C113 C114 C115 118.6(4) . . ?
C113 C114 H114 120.7 . . ?
C115 C114 H114 120.7 . . ?
N1 C115 C114 122.4(3) . . ?
N1 C115 C215 116.5(3) . . ?
C114 C115 C215 121.0(3) . . ?
O12 C121 C122 107.4(3) . . ?
O12 C121 H12A 110.2 . . ?
C122 C121 H12A 110.2 . . ?
O12 C121 H12B 110.2 . . ?
C122 C121 H12B 110.2 . . ?
H12A C121 H12B 108.5 . . ?
C121 C122 H12C 109.5 . . ?
C121 C122 H12D 109.5 . . ?
H12C C122 H12D 109.5 . . ?
C121 C122 H12E 109.5 . . ?
H12C C122 H12E 109.5 . . ?
H12D C122 H12E 109.5 . . ?
N2 C211 C212 123.0(3) . . ?
N2 C211 H211 118.5 . . ?
C212 C211 H211 118.5 . . ?
C213 C212 C211 118.8(3) . . ?
C213 C212 H212 120.6 . . ?
C211 C212 H212 120.6 . . ?
C212 C213 C214 118.9(3) . . ?
C212 C213 H213 120.5 . . ?
C214 C213 H213 120.5 . . ?
C213 C214 C215 119.3(3) . . ?
C213 C214 H214 120.3 . . ?
C215 C214 H214 120.3 . . ?
N2 C215 C214 121.9(3) . . ?
N2 C215 C115 116.1(3) . . ?
C214 C215 C115 122.0(3) . . ?
O10 C9 O11 117.0(4) . . ?
O10 C9 C8 129.1(4) . . ?
O11 C9 C8 112.3(4) . . ?
O10 C9 O119 115.8(4) . . ?
O11 C9 O119 30.2(2) . . ?
C8 C9 O119 112.8(4) . . ?
C9 O11 C11 119.8(6) . . ?
C12 C11 O11 108.7(14) . . ?
C12 C11 H11A 110.0 . . ?
O11 C11 H11A 110.0 . . ?
C12 C11 H11B 110.0 . . ?
O11 C11 H11B 110.0 . . ?
H11A C11 H11B 108.3 . . ?
C119 O119 C9 117.9(6) . . ?
O119 C119 C129 115.4(14) . . ?
O119 C119 H11C 108.4 . . ?
C129 C119 H11C 108.4 . . ?
O119 C119 H11D 108.4 . . ?
C129 C119 H11D 108.4 . . ?
H11C C119 H11D 107.5 . . ?
C119 C129 H12I 109.5 . . ?
C119 C129 H12J 109.5 . . ?
H12I C129 H12J 109.5 . . ?
C119 C129 H12K 109.5 . . ?
H12I C129 H12K 109.5 . . ?
H12J C129 H12K 109.5 . . ?

loop_
_geom_bond_atom_site_label_1
_geom_bond_atom_site_label_2
_geom_bond_distance
_geom_bond_site_symmetry_2
_geom_bond_publ_flag
Dy1 O1 2.300(2) . ?
Dy1 O6 2.327(2) . ?
Dy1 O10 2.327(2) . ?
Dy1 O5 2.330(2) . ?
Dy1 O9 2.340(2) . ?
Dy1 O2 2.345(2) . ?
Dy1 N2 2.579(3) . ?
Dy1 N1 2.589(3) . ?
N1 C111 1.341(4) . ?
N1 C115 1.348(4) . ?
O1 C1 1.244(4) . ?
C1 O4 1.364(4) . ?
C1 C2 1.400(4) . ?
N2 C211 1.337(4) . ?
N2 C215 1.340(4) . ?
O2 C3 1.245(4) . ?
O3 C3 1.359(4) . ?
O3 C31 1.430(4) . ?
O4 C41 1.448(4) . ?
O5 C4 1.251(4) . ?
O6 C6 1.244(4) . ?
O7 C6 1.361(4) . ?
O7 C71 1.439(4) . ?
O8 C4 1.352(4) . ?
O8 C81 1.443(4) . ?
O9 C7 1.260(4) . ?
O10 C9 1.253(4) . ?
O12 C7 1.357(4) . ?
O12 C121 1.442(4) . ?
C2 C3 1.397(5) . ?
C2 H2 0.9500 . ?
C4 C5 1.404(5) . ?
C6 C5 1.391(5) . ?
C7 C8 1.387(5) . ?
C8 C9 1.370(5) . ?
C8 H8 0.9500 . ?
C31 C32 1.496(5) . ?
C31 H31A 0.9900 . ?
C31 H31B 0.9900 . ?
C32 H32A 0.9800 . ?
C32 H32B 0.9800 . ?
C32 H32C 0.9800 . ?
C5 H35 0.9500 . ?
C41 C42 1.357(6) . ?
C41 H41A 0.9900 . ?
C41 H41B 0.9900 . ?
C42 H42A 0.9800 . ?
C42 H42B 0.9800 . ?
C42 H42C 0.9800 . ?
C71 C72 1.486(5) . ?
C71 H71A 0.9900 . ?
C71 H71B 0.9900 . ?
C72 H72A 0.9800 . ?
C72 H72B 0.9800 . ?
C72 H72C 0.9800 . ?
C81 C82 1.431(6) . ?
C81 H81A 0.9900 . ?
C81 H81B 0.9900 . ?
C82 H82A 0.9800 . ?
C82 H82B 0.9800 . ?
C82 H82C 0.9800 . ?
C111 C112 1.376(5) . ?
C111 H111 0.9500 . ?
C112 C113 1.366(5) . ?
C112 H112 0.9500 . ?
C113 C114 1.381(5) . ?
C113 H113 0.9500 . ?
C114 C115 1.386(5) . ?
C114 H114 0.9500 . ?
C115 C215 1.486(4) . ?
C121 C122 1.494(5) . ?
C121 H12A 0.9900 . ?
C121 H12B 0.9900 . ?
C122 H12C 0.9800 . ?
C122 H12D 0.9800 . ?
C122 H12E 0.9800 . ?
C211 C212 1.380(4) . ?
C211 H211 0.9500 . ?
C212 C213 1.366(5) . ?
C212 H212 0.9500 . ?
C213 C214 1.376(4) . ?
C213 H213 0.9500 . ?
C214 C215 1.383(4) . ?
C214 H214 0.9500 . ?
C9 O11 1.368(6) . ?
C9 O119 1.455(6) . ?
O11 C11 1.475(14) . ?
C11 C12 1.443(18) . ?
C11 H11A 0.9900 . ?
C11 H11B 0.9900 . ?
C12 H12F 0.9800 . ?
C12 H12G 0.9800 . ?
C12 H12H 0.9800 . ?
O119 C119 1.417(12) . ?
C119 C129 1.430(18) . ?
C119 H11C 0.9900 . ?
C119 H11D 0.9900 . ?
C129 H12I 0.9800 . ?
C129 H12J 0.9800 . ?
C129 H12K 0.9800 . ?

loop_
_geom_torsion_atom_site_label_1
_geom_torsion_atom_site_label_2
_geom_torsion_atom_site_label_3
_geom_torsion_atom_site_label_4
_geom_torsion
_geom_torsion_site_symmetry_1
_geom_torsion_site_symmetry_2
_geom_torsion_site_symmetry_3
_geom_torsion_site_symmetry_4
_geom_torsion_publ_flag
O1 Dy1 N1 C111 35.1(3) . . . . ?
O6 Dy1 N1 C111 135.9(2) . . . . ?
O10 Dy1 N1 C111 -8.4(2) . . . . ?
O5 Dy1 N1 C111 70.7(2) . . . . ?
O9 Dy1 N1 C111 -83.1(2) . . . . ?
O2 Dy1 N1 C111 -134.5(2) . . . . ?
N2 Dy1 N1 C111 -169.8(3) . . . . ?
O1 Dy1 N1 C115 -156.2(2) . . . . ?
O6 Dy1 N1 C115 -55.4(3) . . . . ?
O10 Dy1 N1 C115 160.4(3) . . . . ?
O5 Dy1 N1 C115 -120.5(3) . . . . ?
O9 Dy1 N1 C115 85.6(2) . . . . ?
O2 Dy1 N1 C115 34.3(3) . . . . ?
N2 Dy1 N1 C115 -1.1(2) . . . . ?
O6 Dy1 O1 C1 53.7(3) . . . . ?
O10 Dy1 O1 C1 -153.3(3) . . . . ?
O5 Dy1 O1 C1 127.1(3) . . . . ?
O9 Dy1 O1 C1 -89.7(3) . . . . ?
O2 Dy1 O1 C1 -24.5(3) . . . . ?
N2 Dy1 O1 C1 23.6(4) . . . . ?
N1 Dy1 O1 C1 162.6(3) . . . . ?
Dy1 O1 C1 O4 -158.8(2) . . . . ?
Dy1 O1 C1 C2 22.1(5) . . . . ?
O1 Dy1 N2 C211 -16.1(3) . . . . ?
O6 Dy1 N2 C211 -48.1(2) . . . . ?
O10 Dy1 N2 C211 159.2(2) . . . . ?
O5 Dy1 N2 C211 -109.6(3) . . . . ?
O9 Dy1 N2 C211 106.6(3) . . . . ?
O2 Dy1 N2 C211 30.1(3) . . . . ?
N1 Dy1 N2 C211 -172.4(3) . . . . ?
O1 Dy1 N2 C215 144.7(2) . . . . ?
O6 Dy1 N2 C215 112.7(3) . . . . ?
O10 Dy1 N2 C215 -39.9(3) . . . . ?
O5 Dy1 N2 C215 51.3(3) . . . . ?
O9 Dy1 N2 C215 -92.6(2) . . . . ?
O2 Dy1 N2 C215 -169.1(3) . . . . ?
N1 Dy1 N2 C215 -11.6(2) . . . . ?
O1 Dy1 O2 C3 19.4(3) . . . . ?
O6 Dy1 O2 C3 -64.7(3) . . . . ?
O10 Dy1 O2 C3 81.6(3) . . . . ?
O5 Dy1 O2 C3 -26.1(4) . . . . ?
O9 Dy1 O2 C3 141.2(3) . . . . ?
N2 Dy1 O2 C3 -135.1(3) . . . . ?
N1 Dy1 O2 C3 -166.5(3) . . . . ?
O1 C1 O4 C41 6.8(5) . . . . ?
C2 C1 O4 C41 -173.9(3) . . . . ?
O1 Dy1 O5 C4 -49.4(3) . . . . ?
O6 Dy1 O5 C4 34.9(3) . . . . ?
O10 Dy1 O5 C4 -127.9(3) . . . . ?
O9 Dy1 O5 C4 -163.8(3) . . . . ?
O2 Dy1 O5 C4 -4.7(3) . . . . ?
N2 Dy1 O5 C4 94.6(3) . . . . ?
N1 Dy1 O5 C4 149.8(3) . . . . ?
O1 Dy1 O6 C6 48.9(3) . . . . ?
O10 Dy1 O6 C6 -0.6(4) . . . . ?
O5 Dy1 O6 C6 -30.3(3) . . . . ?
O9 Dy1 O6 C6 167.7(3) . . . . ?
O2 Dy1 O6 C6 124.5(3) . . . . ?
N2 Dy1 O6 C6 -149.1(3) . . . . ?
N1 Dy1 O6 C6 -98.1(3) . . . . ?
O1 Dy1 O9 C7 -56.8(3) . . . . ?
O6 Dy1 O9 C7 -164.4(3) . . . . ?
O10 Dy1 O9 C7 8.5(3) . . . . ?
O5 Dy1 O9 C7 45.1(4) . . . . ?
O2 Dy1 O9 C7 -121.0(3) . . . . ?
N2 Dy1 O9 C7 155.4(3) . . . . ?
N1 Dy1 O9 C7 91.0(3) . . . . ?
O1 Dy1 O10 C9 115.4(4) . . . . ?
O6 Dy1 O10 C9 166.0(3) . . . . ?
O5 Dy1 O10 C9 -165.1(4) . . . . ?
O9 Dy1 O10 C9 -6.5(4) . . . . ?
O2 Dy1 O10 C9 54.3(4) . . . . ?
N2 Dy1 O10 C9 -61.8(4) . . . . ?
N1 Dy1 O10 C9 -87.4(4) . . . . ?
O1 C1 C2 C3 -1.3(6) . . . . ?
O4 C1 C2 C3 179.5(3) . . . . ?
Dy1 O2 C3 O3 167.3(2) . . . . ?
Dy1 O2 C3 C2 -12.0(6) . . . . ?
C31 O3 C3 O2 -1.0(5) . . . . ?
C31 O3 C3 C2 178.5(3) . . . . ?
C1 C2 C3 O2 -3.4(6) . . . . ?
C1 C2 C3 O3 177.2(3) . . . . ?
Dy1 O5 C4 O8 147.2(2) . . . . ?
Dy1 O5 C4 C5 -33.8(5) . . . . ?
C81 O8 C4 O5 -8.4(5) . . . . ?
C81 O8 C4 C5 172.4(3) . . . . ?
Dy1 O6 C6 O7 -158.2(2) . . . . ?
Dy1 O6 C6 C5 22.6(5) . . . . ?
C71 O7 C6 O6 7.0(5) . . . . ?
C71 O7 C6 C5 -173.7(3) . . . . ?
Dy1 O9 C7 O12 170.5(2) . . . . ?
Dy1 O9 C7 C8 -8.4(6) . . . . ?
C121 O12 C7 O9 5.2(5) . . . . ?
C121 O12 C7 C8 -175.6(3) . . . . ?
O9 C7 C8 C9 1.5(7) . . . . ?
O12 C7 C8 C9 -177.5(4) . . . . ?
C3 O3 C31 C32 171.5(3) . . . . ?
O6 C6 C5 C4 -1.0(6) . . . . ?
O7 C6 C5 C4 179.8(3) . . . . ?
O5 C4 C5 C6 7.2(5) . . . . ?
O8 C4 C5 C6 -173.7(3) . . . . ?
C1 O4 C41 C42 -166.0(5) . . . . ?
C6 O7 C71 C72 179.8(3) . . . . ?
C4 O8 C81 C82 -140.3(4) . . . . ?
C115 N1 C111 C112 -2.4(5) . . . . ?
Dy1 N1 C111 C112 166.7(3) . . . . ?
N1 C111 C112 C113 0.4(6) . . . . ?
C111 C112 C113 C114 1.4(6) . . . . ?
C112 C113 C114 C115 -1.1(6) . . . . ?
C111 N1 C115 C114 2.7(5) . . . . ?
Dy1 N1 C115 C114 -166.6(3) . . . . ?
C111 N1 C115 C215 -178.7(3) . . . . ?
Dy1 N1 C115 C215 12.1(4) . . . . ?
C113 C114 C115 N1 -1.0(6) . . . . ?
C113 C114 C115 C215 -179.6(3) . . . . ?
C7 O12 C121 C122 -177.9(3) . . . . ?
C215 N2 C211 C212 -0.6(5) . . . . ?
Dy1 N2 C211 C212 160.6(3) . . . . ?
N2 C211 C212 C213 -2.2(6) . . . . ?
C211 C212 C213 C214 2.3(6) . . . . ?
C212 C213 C214 C215 0.3(6) . . . . ?
C211 N2 C215 C214 3.3(5) . . . . ?
Dy1 N2 C215 C214 -157.8(3) . . . . ?
C211 N2 C215 C115 -176.7(3) . . . . ?
Dy1 N2 C215 C115 22.2(4) . . . . ?
C213 C214 C215 N2 -3.1(5) . . . . ?
C213 C214 C215 C115 176.8(3) . . . . ?
N1 C115 C215 N2 -22.4(4) . . . . ?
C114 C115 C215 N2 156.3(3) . . . . ?
N1 C115 C215 C214 157.6(3) . . . . ?
C114 C115 C215 C214 -23.7(5) . . . . ?
Dy1 O10 C9 O11 -160.7(5) . . . . ?
Dy1 O10 C9 C8 4.1(7) . . . . ?
Dy1 O10 C9 O119 165.6(4) . . . . ?
C7 C8 C9 O10 0.8(7) . . . . ?
C7 C8 C9 O11 166.1(5) . . . . ?
C7 C8 C9 O119 -161.2(5) . . . . ?
O10 C9 O11 C11 -4.0(11) . . . . ?
C8 C9 O11 C11 -171.2(8) . . . . ?
O119 C9 O11 C11 91.5(10) . . . . ?
C9 O11 C11 C12 -84.8(10) . . . . ?
O10 C9 O119 C119 15.7(10) . . . . ?
O11 C9 O119 C119 -84.3(10) . . . . ?
C8 C9 O119 C119 -179.8(7) . . . . ?
C9 O119 C119 C129 70.8(10) . . . . ?
